data_7214258
loop_
_publ_author_name
'Zhang, Xiutang'
'Fan, Liming'
'Zhang, Wei'
'Fan, Weiliu'
'Sun, Liming'
'Zhao, Xian'

_publ_section_title
;
 Syntheses, structures, and magnetic properties of five coordination
 polymers constructed from biphenyl-3,4&#x2032;,5-tricarboxylic acid and
 (bis)imidazole linkers
;
_journal_issue 15
_journal_name_full CrystEngComm
_journal_page_first 3203
_journal_paper_doi 10.1039/c3ce42565g
_journal_volume 16
_journal_year 2014
_chemical_formula_moiety 'C78 H58 N16 Ni3 O14, C12 H10 N4, 4(H2 O)'
_chemical_formula_sum 'C90 H76 N20 Ni3 O18'
_chemical_formula_weight 1901.84
_chemical_name_systematic
; 
 ? 
;
_space_group_IT_number 2
_symmetry_cell_setting triclinic
_symmetry_space_group_name_Hall '-P 1'
_symmetry_space_group_name_H-M 'P -1'
_atom_sites_solution_hydrogens geom
_atom_sites_solution_primary direct
_atom_sites_solution_secondary difmap
_audit_creation_method SHELXL-97
_cell_angle_alpha 102.084(2)
_cell_angle_beta 97.561(2)
_cell_angle_gamma 116.001(2)
_cell_formula_units_Z 1
_cell_length_a 13.4907(14)
_cell_length_b 13.5050(14)
_cell_length_c 13.7924(14)
_cell_measurement_reflns_used 4423
_cell_measurement_temperature 293(2)
_cell_measurement_theta_max 28.40
_cell_measurement_theta_min 2.42
_cell_volume 2136.0(4)
_computing_cell_refinement 'Bruker SMART'
_computing_data_collection 'Bruker SMART'
_computing_data_reduction 'Bruker SAINT'
_computing_molecular_graphics 'Bruker SHELXTL'
_computing_publication_material 'Bruker SHELXTL'
_computing_structure_refinement 'SHELXL-97 (Sheldrick, 1997)'
_computing_structure_solution 'SHELXS-97 (Sheldrick, 1990)'
_diffrn_ambient_temperature 293(2)
_diffrn_measured_fraction_theta_full 0.995
_diffrn_measured_fraction_theta_max 0.995
_diffrn_measurement_device_type 'CCD area detector'
_diffrn_measurement_method 'phi and omega scans'
_diffrn_radiation_monochromator graphite
_diffrn_radiation_source 'fine-focus sealed tube'
_diffrn_radiation_type MoK\a
_diffrn_radiation_wavelength 0.71073
_diffrn_reflns_av_R_equivalents 0.0168
_diffrn_reflns_av_sigmaI/netI 0.0356
_diffrn_reflns_limit_h_max 16
_diffrn_reflns_limit_h_min -15
_diffrn_reflns_limit_k_max 16
_diffrn_reflns_limit_k_min -14
_diffrn_reflns_limit_l_max 14
_diffrn_reflns_limit_l_min -16
_diffrn_reflns_number 11030
_diffrn_reflns_theta_full 25.00
_diffrn_reflns_theta_max 25.00
_diffrn_reflns_theta_min 1.74
_diffrn_standards_number 0
_exptl_absorpt_coefficient_mu 0.738
_exptl_absorpt_correction_T_max 0.8910
_exptl_absorpt_correction_T_min 0.8089
_exptl_absorpt_correction_type multi-scan
_exptl_absorpt_process_details '(SADABS; Bruker, 2001)'
_exptl_crystal_colour green
_exptl_crystal_density_diffrn 1.479
_exptl_crystal_density_method 'not measured'
_exptl_crystal_description block
_exptl_crystal_F_000 984
_exptl_crystal_size_max 0.30
_exptl_crystal_size_mid 0.22
_exptl_crystal_size_min 0.16
_refine_diff_density_max 0.847
_refine_diff_density_min -0.715
_refine_diff_density_rms 0.076
_refine_ls_extinction_method none
_refine_ls_goodness_of_fit_ref 1.003
_refine_ls_hydrogen_treatment mixed
_refine_ls_matrix_type full
_refine_ls_number_parameters 646
_refine_ls_number_reflns 7472
_refine_ls_number_restraints 146
_refine_ls_restrained_S_all 1.003
_refine_ls_R_factor_all 0.0582
_refine_ls_R_factor_gt 0.0464
_refine_ls_shift/su_max 0.001
_refine_ls_shift/su_mean 0.000
_refine_ls_structure_factor_coef Fsqd
_refine_ls_weighting_details 'calc w=1/[\s^2^(Fo^2^)+(0.0800P)^2^+2.7102P] where P=(Fo^2^+2Fc^2^)/3'
_refine_ls_weighting_scheme calc
_refine_ls_wR_factor_gt 0.1283
_refine_ls_wR_factor_ref 0.1381
_reflns_number_gt 6106
_reflns_number_total 7472
_reflns_threshold_expression >2sigma(I)
_cod_data_source_file c3ce42565g.cif
_cod_data_source_block z
_cod_depositor_comments
;
The following automatic conversions were performed:

'_symmetry_cell_setting' value 'Triclinic' changed to 'triclinic'
according to
/usr/data/users/saulius/crontab/automatic-downloads/current/RSC/lib/dictionaries/cif_core.dic
dictionary named 'cif_core.dic' version 2.4.2 from 2011-04-26.

Automatic conversion script
Id: cif_fix_values 2281 2013-09-26 08:29:07Z andrius 
;
_cod_original_sg_symbol_H-M P-1
_cod_database_code 7214258

loop_
_symmetry_equiv_pos_as_xyz
'x, y, z'
'-x, -y, -z'

loop_
_atom_site_label
_atom_site_type_symbol
_atom_site_fract_x
_atom_site_fract_y
_atom_site_fract_z
_atom_site_U_iso_or_equiv
_atom_site_adp_type
_atom_site_occupancy
_atom_site_symmetry_multiplicity
_atom_site_calc_flag
_atom_site_refinement_flags
Ni1 Ni 0.28079(2) 0.02117(2) 0.07508(2) 0.02053(8) Uani 1 1 d .
Ni2 Ni 1.0000 0.5000 0.5000 0.02025(10) Uani 1 2 d S
O1 O 0.82867(14) 0.36418(15) 0.47858(14) 0.0311(5) Uani 1 1 d .
O2 O 0.82169(15) 0.27292(17) 0.59713(15) 0.0406(5) Uani 1 1 d .
O3 O 0.29755(14) 0.01616(14) 0.22720(13) 0.0271(4) Uani 1 1 d .
O4 O 0.44774(15) 0.13220(15) 0.18552(13) 0.0315(5) Uani 1 1 d .
O5 O 0.14215(16) -0.0038(2) 0.84549(16) 0.0544(6) Uani 1 1 d .
O6 O 0.31346(15) 0.05570(15) 0.94540(13) 0.0309(4) Uani 1 1 d .
O7 O 0.10918(14) -0.09686(15) 0.00396(14) 0.0317(5) Uani 1 1 d .
H7A H 0.0612(3) -0.1048(6) 0.0354(3) 0.080 Uiso 1 1 d D
H7B H 0.1057(12) -0.072(2) -0.0441(8) 0.080 Uiso 1 1 d D
N1 N 0.96384(18) 0.44145(17) 0.33786(15) 0.0276(5) Uani 1 1 d .
N2 N 0.95865(19) 0.42913(17) 0.17511(15) 0.0288(5) Uani 1 1 d .
N3 N 0.93056(18) 0.61148(18) 0.49898(17) 0.0297(5) Uani 1 1 d .
N4 N 0.92314(18) 0.77245(18) 0.50719(19) 0.0346(6) Uani 1 1 d .
N5 N 0.23829(19) 0.15004(18) 0.11479(17) 0.0325(5) Uani 1 1 d .
N6 N 0.2299(2) 0.3103(2) 0.1214(2) 0.0445(6) Uani 1 1 d .
N7 N 0.32009(17) -0.11123(17) 0.03874(16) 0.0267(5) Uani 1 1 d .
N8 N 0.31992(18) -0.27478(18) 0.03636(18) 0.0323(5) Uani 1 1 d .
C1 C 0.7773(2) 0.2927(2) 0.52347(19) 0.0260(6) Uani 1 1 d .
C2 C 0.6482(2) 0.2234(2) 0.48698(19) 0.0249(6) Uani 1 1 d .
C3 C 0.5878(2) 0.1951(2) 0.38674(19) 0.0255(6) Uani 1 1 d .
H3 H 0.6260 0.2211 0.3383 0.031 Uiso 1 1 calc R
C4 C 0.4703(2) 0.1279(2) 0.35966(18) 0.0245(6) Uani 1 1 d .
C5 C 0.4131(2) 0.0930(2) 0.43306(19) 0.0282(6) Uani 1 1 d .
H5 H 0.3340 0.0487 0.4138 0.034 Uiso 1 1 calc R
C6 C 0.4709(2) 0.1226(2) 0.53435(19) 0.0267(6) Uani 1 1 d .
C7 C 0.5886(2) 0.1855(2) 0.55822(19) 0.0275(6) Uani 1 1 d .
H7 H 0.6296 0.2032 0.6248 0.033 Uiso 1 1 calc R
C8 C 0.4025(2) 0.0907(2) 0.25118(19) 0.0247(6) Uani 1 1 d .
C9 C 0.4106(2) 0.0924(2) 0.61515(19) 0.0291(6) Uani 1 1 d .
C10 C 0.3011(4) 0.0787(5) 0.6061(4) 0.0390(11) Uani 0.60 1 d PU
H10A H 0.2620 0.0834 0.5452 0.047 Uiso 0.60 1 d PR
C10A C 0.2924(7) 0.0276(8) 0.5956(6) 0.0419(16) Uani 0.40 1 d PU
H10B H 0.2474 -0.0036 0.5260 0.050 Uiso 0.40 1 d PR
C11 C 0.2489(4) 0.0592(5) 0.6857(4) 0.0397(12) Uani 0.60 1 d PU
H11A H 0.1741 0.0518 0.6795 0.048 Uiso 0.60 1 d PR
C11A C 0.2374(7) 0.0074(8) 0.6733(6) 0.0431(16) Uani 0.40 1 d PU
H11B H 0.1558 -0.0354 0.6583 0.052 Uiso 0.40 1 d PR
C12 C 0.3021(2) 0.0507(2) 0.77380(19) 0.0302(6) Uani 1 1 d .
C13 C 0.4157(4) 0.0663(4) 0.7817(4) 0.0235(10) Uani 0.60 1 d PU
H13A H 0.4570 0.0677 0.8446 0.028 Uiso 0.60 1 d PR
C13A C 0.4132(7) 0.0963(7) 0.7945(7) 0.0327(16) Uani 0.40 1 d PU
H13B H 0.4545 0.1327 0.8653 0.039 Uiso 0.40 1 d PR
C14 C 0.4668(4) 0.0855(4) 0.7028(4) 0.0233(10) Uani 0.60 1 d PU
H14A H 0.5435 0.0979 0.7107 0.028 Uiso 0.60 1 d PR
C14A C 0.4690(7) 0.1171(7) 0.7178(6) 0.0326(16) Uani 0.40 1 d PU
H14B H 0.5508 0.1572 0.7367 0.039 Uiso 0.40 1 d PR
C15 C 0.2467(2) 0.0325(2) 0.8613(2) 0.0297(6) Uani 1 1 d .
C16 C 0.1690(3) 0.1598(3) 0.1750(3) 0.0500(8) Uani 1 1 d .
H16 H 0.1310 0.1062 0.2078 0.060 Uiso 1 1 calc R
C17 C 0.1628(3) 0.2583(3) 0.1809(3) 0.0518(8) Uani 1 1 d .
H17 H 0.1216 0.2848 0.2175 0.062 Uiso 1 1 calc R
C18 C 0.2720(3) 0.2408(2) 0.0825(2) 0.0422(7) Uani 1 1 d .
H18 H 0.3193 0.2559 0.0381 0.051 Uiso 1 1 calc R
C19 C 0.2515(3) 0.4161(2) 0.1009(2) 0.0457(8) Uani 1 1 d .
C20 C 0.2533(3) 0.5046(2) 0.1735(2) 0.0437(8) Uani 1 1 d .
H20 H 0.2398 0.4956 0.2364 0.052 Uiso 1 1 calc R
C21 C 0.2753(3) 0.6070(2) 0.1525(2) 0.0420(8) Uani 1 1 d .
H21 H 0.2755 0.6666 0.2007 0.050 Uiso 1 1 calc R
C22 C 0.2685(3) 0.4281(3) 0.0078(3) 0.0616(10) Uani 1 1 d .
H22 H 0.2641 0.3668 -0.0417 0.074 Uiso 1 1 calc R
C23 C 0.3770(2) -0.1338(2) -0.0317(2) 0.0307(6) Uani 1 1 d .
H23 H 0.4097 -0.0872 -0.0718 0.037 Uiso 1 1 calc R
C24 C 0.3779(2) -0.2333(2) -0.0337(2) 0.0344(7) Uani 1 1 d .
H24 H 0.4111 -0.2674 -0.0743 0.041 Uiso 1 1 calc R
C25 C 0.2874(2) -0.1976(2) 0.0782(2) 0.0289(6) Uani 1 1 d .
H25 H 0.2471 -0.2046 0.1284 0.035 Uiso 1 1 calc R
C26 C 0.2969(2) -0.3796(2) 0.0597(2) 0.0390(7) Uani 1 1 d .
C27 C 0.2921(3) -0.4701(3) -0.0134(3) 0.0581(9) Uani 1 1 d .
H27 H 0.3047 -0.4621 -0.0767 0.070 Uiso 1 1 calc R
C28 C 0.8367(3) 0.6046(3) 0.5317(3) 0.0550(9) Uani 1 1 d .
H28 H 0.7844 0.5413 0.5475 0.066 Uiso 1 1 calc R
C29 C 0.8312(3) 0.7029(3) 0.5377(3) 0.0612(10) Uani 1 1 d .
H29 H 0.7762 0.7201 0.5583 0.073 Uiso 1 1 calc R
C30 C 0.9807(2) 0.7137(2) 0.4867(2) 0.0325(6) Uani 1 1 d .
H30 H 1.0482 0.7426 0.4662 0.039 Uiso 1 1 calc R
C31 C 0.9601(2) 0.8878(2) 0.5026(2) 0.0326(7) Uani 1 1 d .
C32 C 0.9468(2) 0.9657(2) 0.5749(2) 0.0369(7) Uani 1 1 d .
H32 H 0.9110 0.9425 0.6255 0.044 Uiso 1 1 calc R
C33 C 1.0134(2) 0.9220(2) 0.4279(2) 0.0375(7) Uani 1 1 d .
H33 H 1.0226 0.8695 0.3795 0.045 Uiso 1 1 calc R
C34 C 0.9098(2) 0.3269(2) 0.2800(2) 0.0361(7) Uani 1 1 d .
H34 H 0.8799 0.2647 0.3062 0.043 Uiso 1 1 calc R
C35 C 0.9065(2) 0.3178(2) 0.1806(2) 0.0356(7) Uani 1 1 d .
H35 H 0.8753 0.2500 0.1264 0.043 Uiso 1 1 calc R
C36 C 0.9918(2) 0.4996(2) 0.27253(19) 0.0300(6) Uani 1 1 d .
H36 H 1.0299 0.5798 0.2905 0.036 Uiso 1 1 calc R
C37 C 0.9792(2) 0.4649(2) 0.08580(19) 0.0293(6) Uani 1 1 d .
C38 C 0.9915(2) 0.5710(2) 0.0823(2) 0.0334(7) Uani 1 1 d .
H38 H 0.9857 0.6189 0.1378 0.040 Uiso 1 1 calc R
C39 C 0.9875(2) 0.3937(2) 0.0034(2) 0.0318(7) Uani 1 1 d .
H39 H 0.9790 0.3221 0.0055 0.038 Uiso 1 1 calc R
N9 N 0.5313(5) 0.5130(4) 0.3129(7) 0.1806(8) Uani 1 1 d U
N10 N 0.5533(5) 0.5683(5) 0.1682(8) 0.1938(10) Uani 1 1 d U
C40 C 0.5172(6) 0.4217(6) 0.2207(9) 0.1857(10) Uani 1 1 d U
H40 H 0.5008 0.3475 0.2214 0.223 Uiso 1 1 calc R
C41 C 0.5297(6) 0.4550(6) 0.1424(9) 0.1894(11) Uani 1 1 d U
H41 H 0.5240 0.4107 0.0784 0.227 Uiso 1 1 calc R
C42 C 0.5529(6) 0.6066(6) 0.2713(9) 0.1874(10) Uani 1 1 d U
H42 H 0.5646 0.6794 0.3058 0.225 Uiso 1 1 calc R
C43 C 0.5158(2) 0.50883(17) 0.4032(4) 0.1748(9) Uani 1 1 d DU
C44 C 0.5284(3) 0.4260(2) 0.44056(17) 0.1752(10) Uani 1 1 d DU
H44 H 0.5519 0.3784 0.4030 0.210 Uiso 1 1 calc R
C45 C 0.5056(4) 0.4144(4) 0.5341(2) 0.1758(12) Uani 1 1 d DU
H45 H 0.5050 0.3527 0.5545 0.211 Uiso 1 1 calc R
O1W O 0.04034(10) 0.13964(13) 0.87503(11) 0.0694(8) Uani 1 1 d D
H1WA H 0.07634(11) 0.10478(15) 0.8634(3) 0.080 Uiso 1 1 d D
H1WB H 0.0157(3) 0.1543(3) 0.8254(2) 0.080 Uiso 1 1 d D
O2W O 0.13234(13) 0.82992(9) 0.26267(13) 0.0531(6) Uani 1 1 d D
H2WA H 0.1537(4) 0.80364(14) 0.3045(2) 0.080 Uiso 1 1 d D
H2WB H 0.1771(4) 0.89704(16) 0.2679(3) 0.080 Uiso 1 1 d D

loop_
_atom_site_aniso_label
_atom_site_aniso_U_11
_atom_site_aniso_U_22
_atom_site_aniso_U_33
_atom_site_aniso_U_23
_atom_site_aniso_U_13
_atom_site_aniso_U_12
Ni1 0.02829(14) 0.01900(13) 0.01585(14) 0.00680(11) 0.00671(11) 0.01170(11)
Ni2 0.0267(2) 0.01814(18) 0.01602(19) 0.00762(15) 0.00589(16) 0.00959(15)
O1 0.0283(8) 0.0261(8) 0.0321(9) 0.0107(7) 0.0110(7) 0.0055(7)
O2 0.0278(9) 0.0493(10) 0.0374(10) 0.0238(9) 0.0038(8) 0.0089(8)
O3 0.0286(8) 0.0260(8) 0.0195(8) 0.0097(7) 0.0048(7) 0.0063(7)
O4 0.0334(9) 0.0356(9) 0.0203(8) 0.0126(7) 0.0092(7) 0.0095(7)
O5 0.0360(9) 0.1059(16) 0.0381(11) 0.0394(10) 0.0206(8) 0.0376(10)
O6 0.0366(9) 0.0382(9) 0.0217(8) 0.0135(7) 0.0107(7) 0.0183(7)
O7 0.0297(8) 0.0325(9) 0.0320(10) 0.0102(7) 0.0092(7) 0.0136(7)
N1 0.0347(10) 0.0260(10) 0.0169(10) 0.0053(8) 0.0058(8) 0.0110(8)
N2 0.0414(11) 0.0237(10) 0.0147(10) 0.0060(8) 0.0064(8) 0.0103(9)
N3 0.0337(10) 0.0268(10) 0.0309(11) 0.0107(8) 0.0084(9) 0.0156(8)
N4 0.0354(10) 0.0272(10) 0.0480(14) 0.0140(9) 0.0122(10) 0.0192(8)
N5 0.0480(11) 0.0294(10) 0.0289(11) 0.0107(8) 0.0146(9) 0.0238(9)
N6 0.0710(14) 0.0357(11) 0.0483(14) 0.0187(10) 0.0256(12) 0.0382(10)
N7 0.0299(10) 0.0227(9) 0.0261(11) 0.0060(8) 0.0044(8) 0.0126(8)
N8 0.0413(11) 0.0269(10) 0.0361(12) 0.0107(9) 0.0108(10) 0.0216(8)
C1 0.0279(11) 0.0226(11) 0.0248(12) 0.0059(10) 0.0106(10) 0.0092(9)
C2 0.0274(11) 0.0238(11) 0.0222(12) 0.0064(9) 0.0079(9) 0.0108(9)
C3 0.0305(11) 0.0227(11) 0.0232(12) 0.0091(9) 0.0116(10) 0.0103(9)
C4 0.0308(11) 0.0234(11) 0.0184(11) 0.0078(9) 0.0077(9) 0.0113(9)
C5 0.0238(11) 0.0309(12) 0.0228(12) 0.0085(10) 0.0050(10) 0.0072(10)
C6 0.0284(11) 0.0297(12) 0.0201(12) 0.0088(9) 0.0088(9) 0.0110(10)
C7 0.0295(12) 0.0315(12) 0.0175(11) 0.0080(10) 0.0060(10) 0.0110(10)
C8 0.0309(12) 0.0235(11) 0.0206(12) 0.0076(9) 0.0082(10) 0.0130(9)
C9 0.0260(12) 0.0373(13) 0.0179(12) 0.0088(10) 0.0049(10) 0.0099(10)
C10 0.0257(15) 0.070(2) 0.0265(16) 0.0281(16) 0.0085(14) 0.0210(16)
C10A 0.027(2) 0.071(2) 0.027(2) 0.025(2) 0.0090(18) 0.018(2)
C11 0.0257(15) 0.069(2) 0.0308(17) 0.0267(17) 0.0118(14) 0.0219(16)
C11A 0.025(2) 0.072(3) 0.031(2) 0.025(2) 0.0113(18) 0.017(2)
C12 0.0277(12) 0.0442(13) 0.0212(12) 0.0149(10) 0.0095(10) 0.0161(10)
C13 0.0300(14) 0.0270(16) 0.0196(16) 0.0051(13) 0.0071(13) 0.0194(13)
C13A 0.035(2) 0.036(2) 0.018(2) 0.0047(19) 0.0079(18) 0.011(2)
C14 0.0283(14) 0.0266(16) 0.0192(16) 0.0035(13) 0.0108(13) 0.0168(13)
C14A 0.030(2) 0.037(2) 0.022(2) 0.005(2) 0.0084(18) 0.009(2)
C15 0.0335(12) 0.0404(13) 0.0240(12) 0.0161(10) 0.0124(10) 0.0210(10)
C16 0.0727(17) 0.0390(14) 0.0616(19) 0.0244(13) 0.0399(15) 0.0363(13)
C17 0.0729(17) 0.0468(15) 0.0588(19) 0.0204(14) 0.0371(15) 0.0409(13)
C18 0.0674(16) 0.0326(12) 0.0469(16) 0.0198(11) 0.0298(13) 0.0336(12)
C19 0.0758(17) 0.0336(13) 0.0476(17) 0.0180(12) 0.0226(14) 0.0388(12)
C20 0.0664(16) 0.0399(13) 0.0384(16) 0.0155(12) 0.0146(13) 0.0353(12)
C21 0.0628(16) 0.0314(13) 0.0373(16) 0.0060(11) 0.0093(13) 0.0300(12)
C22 0.115(2) 0.0445(15) 0.053(2) 0.0175(13) 0.0353(18) 0.0573(15)
C23 0.0300(12) 0.0312(12) 0.0318(14) 0.0094(10) 0.0099(10) 0.0149(10)
C24 0.0390(13) 0.0353(13) 0.0355(15) 0.0064(11) 0.0138(11) 0.0241(10)
C25 0.0349(12) 0.0241(11) 0.0291(13) 0.0051(10) 0.0063(10) 0.0170(10)
C26 0.0520(14) 0.0307(12) 0.0436(16) 0.0123(11) 0.0117(13) 0.0273(11)
C27 0.110(2) 0.0452(15) 0.0464(17) 0.0210(13) 0.0349(17) 0.0531(15)
C28 0.0455(15) 0.0401(15) 0.098(3) 0.0374(15) 0.0383(16) 0.0239(12)
C29 0.0508(15) 0.0496(16) 0.113(3) 0.0400(17) 0.0468(17) 0.0359(13)
C30 0.0355(12) 0.0294(12) 0.0418(15) 0.0155(11) 0.0142(11) 0.0202(10)
C31 0.0358(12) 0.0271(11) 0.0400(15) 0.0119(11) 0.0042(11) 0.0201(10)
C32 0.0465(14) 0.0353(12) 0.0415(15) 0.0184(11) 0.0172(12) 0.0257(11)
C33 0.0498(14) 0.0341(13) 0.0359(15) 0.0082(11) 0.0115(12) 0.0272(11)
C34 0.0530(16) 0.0218(12) 0.0239(13) 0.0079(10) 0.0102(12) 0.0094(11)
C35 0.0514(15) 0.0247(12) 0.0239(13) 0.0069(10) 0.0090(12) 0.0128(11)
C36 0.0429(14) 0.0222(11) 0.0168(12) 0.0046(9) 0.0061(10) 0.0096(10)
C37 0.0370(13) 0.0271(12) 0.0167(11) 0.0076(9) 0.0060(10) 0.0093(10)
C38 0.0504(15) 0.0273(12) 0.0201(12) 0.0051(10) 0.0105(11) 0.0170(11)
C39 0.0452(14) 0.0231(11) 0.0234(13) 0.0075(10) 0.0068(11) 0.0135(11)
N9 0.1230(11) 0.0799(10) 0.3379(11) 0.0225(10) 0.0717(11) 0.0620(9)
N10 0.1307(13) 0.0921(12) 0.3394(14) 0.0243(13) 0.0757(13) 0.0505(12)
C40 0.1263(13) 0.0844(12) 0.3377(13) 0.0222(13) 0.0747(14) 0.0569(12)
C41 0.1283(14) 0.0884(13) 0.3378(14) 0.0236(14) 0.0771(14) 0.0532(13)
C42 0.1283(14) 0.0850(12) 0.3386(14) 0.0233(13) 0.0729(14) 0.0563(12)
C43 0.1207(13) 0.0743(11) 0.3366(13) 0.0213(13) 0.0658(13) 0.0685(11)
C44 0.1230(14) 0.0728(12) 0.3373(15) 0.0204(14) 0.0628(15) 0.0703(11)
C45 0.1256(18) 0.0719(15) 0.338(2) 0.0217(18) 0.062(2) 0.0707(14)
O1W 0.0709(14) 0.0926(17) 0.0663(15) 0.0368(13) 0.0364(12) 0.0467(12)
O2W 0.0532(12) 0.0504(12) 0.0455(12) 0.0233(10) 0.0136(10) 0.0121(10)

loop_
_atom_type_symbol
_atom_type_description
_atom_type_scat_dispersion_real
_atom_type_scat_dispersion_imag
_atom_type_scat_source
C C 0.0033 0.0016 'International Tables Vol C Tables 4.2.6.8 and 6.1.1.4'
H H 0.0000 0.0000 'International Tables Vol C Tables 4.2.6.8 and 6.1.1.4'
N N 0.0061 0.0033 'International Tables Vol C Tables 4.2.6.8 and 6.1.1.4'
Ni Ni 0.3393 1.1124 'International Tables Vol C Tables 4.2.6.8 and 6.1.1.4'
O O 0.0106 0.0060 'International Tables Vol C Tables 4.2.6.8 and 6.1.1.4'

loop_
_geom_angle_atom_site_label_1
_geom_angle_atom_site_label_2
_geom_angle_atom_site_label_3
_geom_angle
_geom_angle_site_symmetry_1
_geom_angle_site_symmetry_3
O6 Ni1 N5 92.91(9) 1_554 .
O6 Ni1 N7 89.07(9) 1_554 .
N5 Ni1 N7 177.87(9) . .
O6 Ni1 O7 92.98(7) 1_554 .
N5 Ni1 O7 89.80(8) . .
N7 Ni1 O7 89.32(8) . .
O6 Ni1 O3 163.39(7) 1_554 .
N5 Ni1 O3 88.70(8) . .
N7 Ni1 O3 89.61(8) . .
O7 Ni1 O3 103.56(7) . .
O6 Ni1 O4 102.22(7) 1_554 .
N5 Ni1 O4 89.53(8) . .
N7 Ni1 O4 90.80(8) . .
O7 Ni1 O4 164.80(7) . .
O3 Ni1 O4 61.24(6) . .
O6 Ni1 C8 132.53(8) 1_554 .
N5 Ni1 C8 89.13(9) . .
N7 Ni1 C8 90.10(8) . .
O7 Ni1 C8 134.48(8) . .
O3 Ni1 C8 30.91(7) . .
O4 Ni1 C8 30.32(7) . .
N3 Ni2 N3 180.000(1) 2_766 .
N3 Ni2 N1 86.40(9) 2_766 .
N3 Ni2 N1 93.60(9) . .
N3 Ni2 N1 93.60(9) 2_766 2_766
N3 Ni2 N1 86.40(9) . 2_766
N1 Ni2 N1 180.000(1) . 2_766
N3 Ni2 O1 87.12(8) 2_766 2_766
N3 Ni2 O1 92.88(8) . 2_766
N1 Ni2 O1 95.49(7) . 2_766
N1 Ni2 O1 84.51(7) 2_766 2_766
N3 Ni2 O1 92.88(8) 2_766 .
N3 Ni2 O1 87.12(8) . .
N1 Ni2 O1 84.51(7) . .
N1 Ni2 O1 95.49(7) 2_766 .
O1 Ni2 O1 180.00(10) 2_766 .
C1 O1 Ni2 137.37(17) . .
C8 O3 Ni1 91.07(15) . .
C8 O4 Ni1 87.25(13) . .
C15 O6 Ni1 130.40(17) . 1_556
Ni1 O7 H7A 120.4(3) . .
Ni1 O7 H7B 95.8(10) . .
H7A O7 H7B 117.3(15) . .
C36 N1 C34 105.2(2) . .
C36 N1 Ni2 130.11(16) . .
C34 N1 Ni2 124.49(18) . .
C36 N2 C35 106.4(2) . .
C36 N2 C37 126.2(2) . .
C35 N2 C37 127.3(2) . .
C30 N3 C28 105.2(2) . .
C30 N3 Ni2 126.00(19) . .
C28 N3 Ni2 127.5(2) . .
C30 N4 C29 106.5(2) . .
C30 N4 C31 124.1(2) . .
C29 N4 C31 129.3(3) . .
C18 N5 C16 105.1(3) . .
C18 N5 Ni1 125.3(2) . .
C16 N5 Ni1 129.6(2) . .
C18 N6 C17 106.9(3) . .
C18 N6 C19 125.3(3) . .
C17 N6 C19 127.8(3) . .
C25 N7 C23 105.7(2) . .
C25 N7 Ni1 124.04(19) . .
C23 N7 Ni1 130.13(19) . .
C25 N8 C24 106.8(2) . .
C25 N8 C26 126.3(3) . .
C24 N8 C26 126.9(2) . .
O2 C1 O1 126.4(2) . .
O2 C1 C2 115.6(2) . .
O1 C1 C2 118.0(2) . .
C3 C2 C7 119.0(2) . .
C3 C2 C1 123.5(2) . .
C7 C2 C1 117.5(2) . .
C4 C3 C2 119.4(2) . .
C4 C3 H3 120.3 . .
C2 C3 H3 120.3 . .
C3 C4 C5 120.2(2) . .
C3 C4 C8 121.0(2) . .
C5 C4 C8 118.8(2) . .
C4 C5 C6 121.6(2) . .
C4 C5 H5 119.2 . .
C6 C5 H5 119.2 . .
C7 C6 C5 116.9(2) . .
C7 C6 C9 120.8(2) . .
C5 C6 C9 122.3(2) . .
C6 C7 C2 122.8(2) . .
C6 C7 H7 118.6 . .
C2 C7 H7 118.6 . .
O4 C8 O3 120.4(2) . .
O4 C8 C4 121.0(2) . .
O3 C8 C4 118.5(2) . .
O4 C8 Ni1 62.43(12) . .
O3 C8 Ni1 58.02(12) . .
C4 C8 Ni1 176.56(18) . .
C14 C9 C10 120.0(4) . .
C14 C9 C6 119.6(3) . .
C10 C9 C6 120.3(3) . .
C11 C10 C9 119.8(4) . .
C12 C11 C10 121.7(5) . .
C11 C12 C15 121.7(3) . .
O5 C15 O6 125.9(3) . .
O5 C15 C12 119.1(2) . .
O6 C15 C12 115.0(2) . .
N5 C16 C17 110.9(3) . .
N5 C16 H16 124.6 . .
C17 C16 H16 124.6 . .
C16 C17 N6 105.2(3) . .
C16 C17 H17 127.4 . .
N6 C17 H17 127.4 . .
N5 C18 N6 111.8(3) . .
N5 C18 H18 124.1 . .
N6 C18 H18 124.1 . .
C22 C19 C20 120.3(3) . .
C22 C19 N6 119.1(3) . .
C20 C19 N6 120.5(3) . .
C19 C20 C21 119.6(3) . .
C19 C20 H20 120.2 . .
C21 C20 H20 120.2 . .
C26 C21 C20 119.9(3) 1_565 .
C26 C21 H21 120.1 1_565 .
C20 C21 H21 120.1 . .
C19 C22 C27 120.6(3) . 1_565
C19 C22 H22 119.7 . .
C27 C22 H22 119.7 1_565 .
C24 C23 N7 109.9(3) . .
C24 C23 H23 125.1 . .
N7 C23 H23 125.1 . .
C23 C24 N8 106.3(3) . .
C23 C24 H24 126.8 . .
N8 C24 H24 126.8 . .
N7 C25 N8 111.3(2) . .
N7 C25 H25 124.4 . .
N8 C25 H25 124.4 . .
C21 C26 C27 119.8(3) 1_545 .
C21 C26 N8 120.9(3) 1_545 .
C27 C26 N8 119.3(3) . .
C22 C27 C26 119.7(3) 1_545 .
C22 C27 H27 120.1 1_545 .
C26 C27 H27 120.2 . .
C29 C28 N3 110.1(3) . .
C29 C28 H28 125.0 . .
N3 C28 H28 125.0 . .
C28 C29 N4 106.1(3) . .
C28 C29 H29 127.0 . .
N4 C29 H29 126.9 . .
N3 C30 N4 112.1(2) . .
N3 C30 H30 124.0 . .
N4 C30 H30 123.9 . .
C33 C31 C32 120.2(3) . .
C33 C31 N4 119.4(3) . .
C32 C31 N4 120.4(3) . .
C33 C32 C31 119.9(3) 2_776 .
C33 C32 H32 120.0 2_776 .
C31 C32 H32 120.0 . .
C31 C33 C32 119.9(3) . 2_776
C31 C33 H33 120.1 . .
C32 C33 H33 120.1 2_776 .
C35 C34 N1 110.4(2) . .
C35 C34 H34 124.8 . .
N1 C34 H34 124.8 . .
C34 C35 N2 106.0(2) . .
C34 C35 H35 127.0 . .
N2 C35 H35 127.0 . .
N1 C36 N2 111.9(2) . .
N1 C36 H36 124.0 . .
N2 C36 H36 124.0 . .
C39 C37 C38 119.9(3) . .
C39 C37 N2 120.0(2) . .
C38 C37 N2 120.1(2) . .
C37 C38 C39 120.3(3) . 2_765
C37 C38 H38 119.9 . .
C39 C38 H38 119.9 2_765 .
C37 C39 C38 119.8(3) . 2_765
C37 C39 H39 120.1 . .
C38 C39 H39 120.1 2_765 .
C43 N9 C42 127.3(6) . .
C43 N9 C40 131.5(6) . .
C42 N9 C40 100.8(8) . .
C41 N10 C42 110.4(9) . .
C41 C40 N9 113.7(8) . .
C41 C40 H40 123.2 . .
N9 C40 H40 123.2 . .
C40 C41 N10 107.9(10) . .
C40 C41 H41 126.0 . .
N10 C41 H41 126.0 . .
N10 C42 N9 107.2(7) . .
N10 C42 H42 126.4 . .
N9 C42 H42 126.4 . .
N9 C43 C45 123.5(4) . 2_666
N9 C43 C44 118.3(4) . .
C45 C43 C44 118.0(4) 2_666 .
C45 C44 C43 119.9(4) . .
C45 C44 H44 120.1 . .
C43 C44 H44 120.1 . .
C43 C45 C44 121.6(4) 2_666 .
C43 C45 H45 119.2 2_666 .
C44 C45 H45 119.2 . .
H1WA O1W H1WB 114.6(2) . .
H2WA O2W H2WB 114.6(2) . .

loop_
_geom_bond_atom_site_label_1
_geom_bond_atom_site_label_2
_geom_bond_distance
_geom_bond_site_symmetry_2
Ni1 O6 1.9968(18) 1_554
Ni1 N5 2.053(2) .
Ni1 N7 2.063(2) .
Ni1 O7 2.0917(16) .
Ni1 O3 2.0990(17) .
Ni1 O4 2.1957(17) .
Ni1 C8 2.474(2) .
Ni2 N3 2.094(2) 2_766
Ni2 N3 2.094(2) .
Ni2 N1 2.121(2) .
Ni2 N1 2.121(2) 2_766
Ni2 O1 2.1611(16) 2_766
Ni2 O1 2.1611(16) .
O1 C1 1.254(3) .
O2 C1 1.248(3) .
O3 C8 1.271(3) .
O4 C8 1.251(3) .
O5 C15 1.243(3) .
O6 C15 1.257(3) .
O6 Ni1 1.9968(18) 1_556
O7 H7A 0.807(5) .
O7 H7B 0.809(14) .
N1 C36 1.303(3) .
N1 C34 1.380(3) .
N2 C36 1.358(3) .
N2 C35 1.377(3) .
N2 C37 1.431(3) .
N3 C30 1.304(3) .
N3 C28 1.372(4) .
N4 C30 1.348(4) .
N4 C29 1.370(4) .
N4 C31 1.432(3) .
N5 C18 1.304(4) .
N5 C16 1.359(4) .
N6 C18 1.351(4) .
N6 C17 1.365(4) .
N6 C19 1.427(4) .
N7 C25 1.314(3) .
N7 C23 1.379(4) .
N8 C25 1.352(4) .
N8 C24 1.379(4) .
N8 C26 1.427(4) .
C1 C2 1.518(3) .
C2 C3 1.390(3) .
C2 C7 1.390(4) .
C3 C4 1.385(3) .
C3 H3 0.9300 .
C4 C5 1.389(4) .
C4 C8 1.500(3) .
C5 C6 1.388(4) .
C5 H5 0.9300 .
C6 C7 1.384(3) .
C6 C9 1.485(4) .
C7 H7 0.9300 .
C9 C14 1.383(6) .
C9 C10 1.392(6) .
C10 C11 1.390(8) .
C11 C12 1.380(6) .
C12 C13 1.438(6) .
C12 C15 1.509(4) .
C13 C14 1.373(7) .
C16 C17 1.356(5) .
C16 H16 0.9300 .
C17 H17 0.9300 .
C18 H18 0.9300 .
C19 C22 1.364(5) .
C19 C20 1.378(4) .
C20 C21 1.383(4) .
C20 H20 0.9300 .
C21 C26 1.380(5) 1_565
C21 H21 0.9300 .
C22 C27 1.374(5) 1_565
C22 H22 0.9300 .
C23 C24 1.344(4) .
C23 H23 0.9300 .
C24 H24 0.9300 .
C25 H25 0.9300 .
C26 C21 1.380(5) 1_545
C26 C27 1.383(4) .
C27 C22 1.374(5) 1_545
C27 H27 0.9300 .
C28 C29 1.349(5) .
C28 H28 0.9300 .
C29 H29 0.9300 .
C30 H30 0.9300 .
C31 C33 1.376(4) .
C31 C32 1.381(4) .
C32 C33 1.381(4) 2_776
C32 H32 0.9300 .
C33 C32 1.381(4) 2_776
C33 H33 0.9300 .
C34 C35 1.345(4) .
C34 H34 0.9300 .
C35 H35 0.9300 .
C36 H36 0.9300 .
C37 C39 1.378(4) .
C37 C38 1.381(4) .
C38 C39 1.383(4) 2_765
C38 H38 0.9300 .
C39 C38 1.383(4) 2_765
C39 H39 0.9300 .
N9 C43 1.298(10) .
N9 C42 1.427(11) .
N9 C40 1.499(11) .
N10 C41 1.372(9) .
N10 C42 1.410(13) .
C40 C41 1.257(14) .
C40 H40 0.9300 .
C41 H41 0.9300 .
C42 H42 0.9300 .
C43 C45 1.364(6) 2_666
C43 C44 1.3897(10) .
C44 C45 1.3895(10) .
C44 H44 0.9300 .
C45 C43 1.364(6) 2_666
C45 H45 0.9300 .
O1W H1WA 0.8201(10) .
O1W H1WB 0.8198(10) .
O2W H2WA 0.8200(10) .
O2W H2WB 0.8202(10) .
